data_4075031
loop_
_publ_author_name
'Petrukhina, Marina A.'
'Filatov, Alexander S.'
'Sevryugina, Yulia'
'Andreini, Kristian W.'
'Takamizawa, Satoshi'

_publ_section_title
;
 Paracyclophanes as Versatile\p-Donor Ligands Directing Formation of
 Extended Organometallic Networks
;
_journal_issue 9
_journal_name_full Organometallics
_journal_page_first 2135
_journal_paper_doi 10.1021/om051100m
_journal_volume 25
_journal_year 2006
_chemical_formula_moiety
;
 [Ru2 (O2C CF3)2 (CO)4] (C24 H24)
;
_chemical_formula_sum 'C32 H24 F6 O8 Ru2'
_chemical_formula_weight 852.65
_chemical_melting_point ?
_chemical_name_systematic
; 
 catena[mu2-(eta2/eta2-[2.2.2]paracyclophane)-
 bis(mu2-trifluoroacetato-O,O')-tetra(carbonyl)-diruthenium(I,I)]  
;
_space_group_IT_number 14
_symmetry_cell_setting monoclinic
_symmetry_space_group_name_Hall '-P 2ybc'
_symmetry_space_group_name_H-M 'P 1 21/c 1'
_atom_sites_solution_hydrogens geom
_atom_sites_solution_primary direct
_atom_sites_solution_secondary difmap
_audit_creation_method SHELXL-97
_cell_angle_alpha 90.00
_cell_angle_beta 100.4900(10)
_cell_angle_gamma 90.00
_cell_formula_units_Z 4
_cell_length_a 9.7452(6)
_cell_length_b 22.7415(14)
_cell_length_c 14.6650(9)
_cell_measurement_reflns_used 7733
_cell_measurement_temperature 173(2)
_cell_measurement_theta_max 28.146
_cell_measurement_theta_min 2.281
_cell_volume 3195.7(3)
_computing_cell_refinement 'SMART, SAINT'
_computing_data_collection SMART
_computing_data_reduction SAINT
_computing_molecular_graphics 'SHELXP-01 (Sheldrick, 2001)'
_computing_publication_material 'SHELXCIF-01 (Sheldrick, 2001)'
_computing_structure_refinement 'SHELXL-01 (Sheldrick, 2001)'
_computing_structure_solution 'SHELXS-01 (Sheldrick, 2001)'
_diffrn_ambient_temperature 173(2)
_diffrn_measured_fraction_theta_full 0.949
_diffrn_measured_fraction_theta_max 0.949
_diffrn_measurement_device_type 'Bruker SMART APEX CCD'
_diffrn_measurement_method '0.3 deg wide \w exposures'
_diffrn_radiation_monochromator graphite
_diffrn_radiation_source 'fine-focus sealed tube'
_diffrn_radiation_type MoK\a
_diffrn_radiation_wavelength 0.71073
_diffrn_reflns_av_R_equivalents 0.0283
_diffrn_reflns_av_sigmaI/netI 0.0307
_diffrn_reflns_limit_h_max 12
_diffrn_reflns_limit_h_min -12
_diffrn_reflns_limit_k_max 30
_diffrn_reflns_limit_k_min -29
_diffrn_reflns_limit_l_max 19
_diffrn_reflns_limit_l_min -19
_diffrn_reflns_number 27074
_diffrn_reflns_theta_full 28.32
_diffrn_reflns_theta_max 28.32
_diffrn_reflns_theta_min 1.67
_diffrn_standards_decay_% 0
_diffrn_standards_interval_count na
_diffrn_standards_interval_time na
_diffrn_standards_number 'none (area detector data)'
_exptl_absorpt_coefficient_mu 1.030
_exptl_absorpt_correction_T_max 0.9408
_exptl_absorpt_correction_T_min 0.8692
_exptl_absorpt_correction_type 'multi-scan (SADABS)'
_exptl_crystal_colour brown
_exptl_crystal_density_diffrn 1.772
_exptl_crystal_density_meas ?
_exptl_crystal_density_method none
_exptl_crystal_description block
_exptl_crystal_F_000 1688
_exptl_crystal_size_max 0.14
_exptl_crystal_size_mid 0.10
_exptl_crystal_size_min 0.06
_refine_diff_density_max 0.755
_refine_diff_density_min -0.674
_refine_diff_density_rms 0.091
_refine_ls_extinction_coef noref
_refine_ls_extinction_method none
_refine_ls_goodness_of_fit_ref 1.027
_refine_ls_hydrogen_treatment mixed
_refine_ls_matrix_type full
_refine_ls_number_parameters 492
_refine_ls_number_reflns 7550
_refine_ls_number_restraints 28
_refine_ls_restrained_S_all 1.070
_refine_ls_R_factor_all 0.0449
_refine_ls_R_factor_gt 0.0358
_refine_ls_shift/su_max 0.000
_refine_ls_shift/su_mean 0.000
_refine_ls_structure_factor_coef Fsqd
_refine_ls_weighting_details 'calc w=1/[\s^2^(Fo^2^)+(0.0499P)^2^+2.5307P] where P=(Fo^2^+2Fc^2^)/3'
_refine_ls_weighting_scheme calc
_refine_ls_wR_factor_gt 0.0876
_refine_ls_wR_factor_ref 0.0922
_reflns_number_gt 6367
_reflns_number_total 7550
_reflns_threshold_expression >2sigma(I)
_cod_data_source_file om051100msi20051229_125254.cif
_cod_data_source_block '[Ru2(O2CCF3)2(CO)4(C24H24)]_(4)'
_cod_depositor_comments
;
The following automatic conversions were performed:

'_chemical_melting_point' value 'not measured' was changed to '?' -
the value is undefined or not given.

Automatic conversion script
Id: cif_fix_values 1715 2011-07-08 13:25:40Z adriana 

The following automatic conversions were performed:

'_exptl_crystal_density_meas' value 'not measured' was changed to '?'
- the value is perceived as not measured.

Automatic conversion script
Id: cif_fix_values 3008 2015-01-20 13:52:24Z robertas 
;
_cod_database_code 4075031

loop_
_symmetry_equiv_pos_as_xyz
'x, y, z'
'-x, y+1/2, -z+1/2'
'-x, -y, -z'
'x, -y-1/2, z-1/2'

loop_
_atom_site_label
_atom_site_type_symbol
_atom_site_fract_x
_atom_site_fract_y
_atom_site_fract_z
_atom_site_U_iso_or_equiv
_atom_site_adp_type
_atom_site_occupancy
_atom_site_symmetry_multiplicity
_atom_site_calc_flag
_atom_site_refinement_flags
_atom_site_disorder_assembly
_atom_site_disorder_group
Ru1 Ru -0.08664(3) 0.026439(11) 0.205210(16) 0.02817(8) Uani 1 1 d . . .
O1 O 0.0667(3) 0.01281(11) 0.32794(16) 0.0436(6) Uani 1 1 d . A .
O2 O -0.1835(3) 0.07762(11) 0.29777(17) 0.0456(6) Uani 1 1 d . D .
C5 C -0.2248(3) 0.04338(15) 0.1047(2) 0.0361(7) Uani 1 1 d . . .
O5 O -0.3111(3) 0.05486(13) 0.04410(19) 0.0533(7) Uani 1 1 d . . .
C6 C 0.0002(3) -0.01835(13) 0.1269(2) 0.0307(6) Uani 1 1 d . . .
O6 O 0.0512(3) -0.04629(11) 0.07809(16) 0.0413(5) Uani 1 1 d . . .
Ru2 Ru 0.05863(2) 0.124280(10) 0.189790(15) 0.02655(8) Uani 1 1 d . . .
O3 O 0.1837(3) 0.09628(11) 0.31655(16) 0.0422(6) Uani 1 1 d . . .
O4 O -0.0664(3) 0.16022(11) 0.28281(17) 0.0422(6) Uani 1 1 d . . .
C7 C -0.0531(3) 0.15137(14) 0.0825(2) 0.0328(7) Uani 1 1 d . . .
O7 O -0.1213(3) 0.16809(11) 0.01561(17) 0.0457(6) Uani 1 1 d . . .
C8 C 0.1705(3) 0.08983(13) 0.1160(2) 0.0313(6) Uani 1 1 d . . .
O8 O 0.2400(3) 0.06855(11) 0.07043(18) 0.0433(6) Uani 1 1 d . . .
C1 C 0.1564(4) 0.05049(15) 0.3554(2) 0.0366(7) Uani 1 1 d . A .
C3 C 0.2457(5) 0.04182(17) 0.4522(3) 0.0542(10) Uani 1 1 d D A 1
F1 F 0.2197(6) 0.08474(19) 0.5082(3) 0.0446(11) Uiso 0.60 1 d PD A 1
F2 F 0.3896(4) 0.0455(2) 0.4419(3) 0.0492(10) Uiso 0.60 1 d PD A 1
F3 F 0.2310(6) -0.00973(18) 0.4884(3) 0.0469(10) Uiso 0.60 1 d PD A 1
F1X F 0.2653(10) 0.0907(3) 0.5038(6) 0.036(2) Uiso 0.25 1 d PD A 2
F2X F 0.3626(10) 0.0276(5) 0.4580(8) 0.055(3) Uiso 0.25 1 d PD A 2
F3X F 0.1750(11) -0.0011(4) 0.5001(7) 0.051(2) Uiso 0.25 1 d PD A 2
F1Y F 0.1662(16) 0.0696(7) 0.5094(10) 0.050(4) Uiso 0.15 1 d PD A 3
F2Y F 0.3665(17) 0.0648(9) 0.4676(16) 0.083(7) Uiso 0.15 1 d PD A 3
F3Y F 0.2796(16) -0.0127(5) 0.4768(10) 0.037(4) Uiso 0.15 1 d PD A 3
C2 C -0.1471(3) 0.12905(14) 0.3168(2) 0.0344(7) Uani 1 1 d . D .
C4 C -0.2125(4) 0.15624(17) 0.3952(3) 0.0462(9) Uani 1 1 d . . .
F6 F -0.1643(3) 0.12916(11) 0.47405(16) 0.0694(8) Uani 1 1 d . . .
F5 F -0.1824(3) 0.21275(10) 0.40859(17) 0.0642(7) Uani 1 1 d . . .
F4 F -0.3501(3) 0.15111(14) 0.3772(2) 0.0785(9) Uani 1 1 d . . .
C9 C -0.2372(4) -0.05076(15) 0.2701(2) 0.0356(7) Uani 1 1 d . D .
H9 H -0.232(4) -0.0280(15) 0.316(3) 0.031(9) Uiso 1 1 d . . .
C10 C -0.1260(4) -0.08867(15) 0.2678(2) 0.0351(7) Uani 1 1 d . D .
H10 H -0.050(4) -0.0857(17) 0.315(2) 0.040(10) Uiso 1 1 d . . .
C11 C -0.1321(3) -0.13105(14) 0.1986(2) 0.0321(6) Uani 1 1 d . D .
C12 C -0.2509(4) -0.13253(15) 0.1305(2) 0.0351(7) Uani 1 1 d . . .
H12 H -0.258(4) -0.1591(16) 0.080(3) 0.040(10) Uiso 1 1 d . . .
C13 C -0.3622(4) -0.09410(16) 0.1325(2) 0.0402(8) Uani 1 1 d . D .
H13 H -0.440(5) -0.0970(19) 0.083(3) 0.058(12) Uiso 1 1 d . . .
C15 C -0.0137(4) -0.17449(17) 0.1990(3) 0.0405(8) Uani 1 1 d . . .
H15A H 0.066(4) -0.1540(18) 0.187(3) 0.051(12) Uiso 1 1 d . . .
H15B H -0.042(4) -0.2013(16) 0.149(3) 0.036(9) Uiso 1 1 d . . .
C17 C -0.1793(3) -0.27803(15) 0.2645(2) 0.0349(7) Uani 1 1 d . . .
H17 H -0.157(4) -0.2857(16) 0.208(3) 0.042(10) Uiso 1 1 d . . .
C18 C -0.2983(4) -0.30189(15) 0.2908(3) 0.0386(7) Uani 1 1 d . . .
H18 H -0.354(4) -0.3279(16) 0.251(3) 0.041(10) Uiso 1 1 d . . .
C20 C -0.2558(4) -0.24669(16) 0.4297(3) 0.0423(8) Uani 1 1 d . . .
H20 H -0.279(4) -0.2343(17) 0.482(3) 0.044(11) Uiso 1 1 d . . .
C21 C -0.1365(4) -0.22264(15) 0.4050(3) 0.0395(7) Uani 1 1 d . . .
H21 H -0.080(4) -0.1948(16) 0.444(2) 0.036(9) Uiso 1 1 d . . .
C22 C -0.0974(3) -0.23677(14) 0.3214(2) 0.0342(7) Uani 1 1 d . . .
C24 C 0.0258(3) -0.20767(17) 0.2909(3) 0.0419(8) Uani 1 1 d . . .
H24A H 0.070(4) -0.1816(17) 0.342(3) 0.041(10) Uiso 1 1 d . . .
H24B H 0.093(4) -0.2369(18) 0.285(3) 0.047(11) Uiso 1 1 d . . .
C25 C -0.6309(4) -0.1582(3) 0.2205(3) 0.0658(15) Uani 1 1 d . . .
H25 H -0.647(4) -0.1553(17) 0.169(3) 0.033(10) Uiso 1 1 d . . .
C26 C -0.6162(4) -0.2111(2) 0.2771(4) 0.0721(16) Uani 1 1 d . D .
H26 H -0.6302 -0.2488 0.2491 0.086 Uiso 1 1 calc R B 1
C28 C -0.5606(5) -0.1541(3) 0.4094(3) 0.0687(13) Uani 1 1 d . . .
H28 H -0.5338 -0.1514 0.4748 0.082 Uiso 1 1 calc R C 1
C29 C -0.5753(5) -0.1048(2) 0.3586(3) 0.0591(11) Uani 1 1 d . D .
H29 H -0.556(5) -0.069(2) 0.389(4) 0.077(16) Uiso 1 1 d . . .
C30 C -0.6079(3) -0.10365(18) 0.2641(3) 0.0436(8) Uani 1 1 d D D 1
C32 C -0.6192(5) -0.0492(2) 0.2048(3) 0.0447(10) Uiso 0.80 1 d PD D 1
H32A H -0.6569 -0.0606 0.1399 0.054 Uiso 0.80 1 calc PR D 1
H32B H -0.6875 -0.0223 0.2252 0.054 Uiso 0.80 1 calc PR D 1
C16 C -0.4878(5) -0.0170(2) 0.2066(4) 0.0483(14) Uiso 0.80 1 d PD D 1
H16A H -0.4693 0.0069 0.2640 0.058 Uiso 0.80 1 calc PR D 1
H16B H -0.5012 0.0106 0.1535 0.058 Uiso 0.80 1 calc PR D 1
C14 C -0.3590(4) -0.05370(15) 0.2027(2) 0.0389(8) Uani 1 1 d D D 1
C32X C -0.5813(17) -0.0361(6) 0.2599(14) 0.046(3) Uiso 0.20 1 d PD D 2
H32C H -0.6638 -0.0194 0.2186 0.055 Uiso 0.20 1 calc PR D 2
H32D H -0.5833 -0.0207 0.3227 0.055 Uiso 0.20 1 calc PR D 2
C16X C -0.4611(19) -0.0102(7) 0.2315(17) 0.046(3) Uiso 0.20 1 d PD D 2
H16C H -0.4110 0.0138 0.2834 0.055 Uiso 0.20 1 calc PR D 2
H16D H -0.4934 0.0167 0.1789 0.055 Uiso 0.20 1 calc PR D 2
C27 C -0.5822(4) -0.2058(2) 0.3708(3) 0.0614(12) Uani 1 1 d D D 1
C31 C -0.5616(6) -0.2634(2) 0.4326(4) 0.0596(13) Uiso 0.80 1 d PD D 1
H31A H -0.5208 -0.2521 0.4971 0.072 Uiso 0.80 1 calc PR D 1
H31B H -0.6543 -0.2810 0.4334 0.072 Uiso 0.80 1 calc PR D 1
C23 C -0.4726(5) -0.3076(2) 0.4014(4) 0.0462(14) Uiso 0.80 1 d PD D 1
H23A H -0.5280 -0.3284 0.3476 0.055 Uiso 0.80 1 calc PR D 1
H23B H -0.4475 -0.3369 0.4516 0.055 Uiso 0.80 1 calc PR D 1
C19 C -0.3391(4) -0.28608(15) 0.3736(3) 0.0413(8) Uani 1 1 d D D 1
C31X C -0.6021(16) -0.2809(6) 0.3426(13) 0.044(3) Uiso 0.20 1 d PD D 2
H31C H -0.6811 -0.2968 0.3689 0.052 Uiso 0.20 1 calc PR D 2
H31D H -0.6261 -0.2849 0.2743 0.052 Uiso 0.20 1 calc PR D 2
C23X C -0.4807(14) -0.3153(8) 0.3757(17) 0.044(3) Uiso 0.20 1 d PD D 2
H23C H -0.4864 -0.3518 0.3384 0.052 Uiso 0.20 1 calc PR D 2
H23D H -0.4829 -0.3269 0.4405 0.052 Uiso 0.20 1 calc PR D 2

loop_
_atom_site_aniso_label
_atom_site_aniso_U_11
_atom_site_aniso_U_22
_atom_site_aniso_U_33
_atom_site_aniso_U_23
_atom_site_aniso_U_13
_atom_site_aniso_U_12
Ru1 0.03699(14) 0.02887(13) 0.02019(12) -0.00169(9) 0.00930(9) -0.00227(10)
O1 0.0654(16) 0.0355(13) 0.0266(11) 0.0031(10) -0.0004(11) -0.0033(12)
O2 0.0657(17) 0.0360(13) 0.0438(14) -0.0095(11) 0.0332(12) -0.0069(12)
C5 0.0347(17) 0.0378(17) 0.0372(18) -0.0009(14) 0.0103(14) -0.0040(14)
O5 0.0417(14) 0.0699(19) 0.0446(15) 0.0078(13) -0.0022(12) -0.0007(13)
C6 0.0372(16) 0.0306(15) 0.0249(15) 0.0012(12) 0.0072(12) -0.0039(13)
O6 0.0525(14) 0.0382(13) 0.0371(13) -0.0044(10) 0.0186(11) -0.0001(11)
Ru2 0.03026(13) 0.02788(13) 0.02181(12) -0.00063(9) 0.00550(9) 0.00005(9)
O3 0.0481(14) 0.0451(14) 0.0295(12) 0.0053(10) -0.0032(10) -0.0063(11)
O4 0.0512(15) 0.0399(13) 0.0413(13) -0.0104(10) 0.0235(11) -0.0068(11)
C7 0.0379(17) 0.0272(15) 0.0350(17) 0.0004(12) 0.0111(13) 0.0009(13)
O7 0.0512(15) 0.0436(14) 0.0384(13) 0.0075(11) -0.0023(11) 0.0071(11)
C8 0.0344(16) 0.0286(15) 0.0317(16) 0.0042(12) 0.0084(13) -0.0032(12)
O8 0.0462(14) 0.0401(13) 0.0489(14) -0.0017(11) 0.0223(12) 0.0036(11)
C1 0.0494(19) 0.0364(17) 0.0231(15) -0.0014(13) 0.0041(13) 0.0059(15)
C3 0.085(3) 0.039(2) 0.0335(19) 0.0005(15) -0.0036(19) 0.005(2)
C2 0.0411(17) 0.0371(17) 0.0263(15) -0.0028(12) 0.0098(13) 0.0042(14)
C4 0.060(2) 0.044(2) 0.040(2) -0.0084(16) 0.0246(17) -0.0037(17)
F6 0.118(2) 0.0615(15) 0.0361(12) -0.0029(11) 0.0332(14) -0.0001(14)
F5 0.0941(19) 0.0448(13) 0.0627(15) -0.0197(11) 0.0380(14) -0.0012(12)
F4 0.0583(15) 0.102(2) 0.0858(19) -0.0407(17) 0.0400(14) -0.0080(14)
C9 0.052(2) 0.0311(16) 0.0281(16) 0.0024(13) 0.0180(14) -0.0008(14)
C10 0.0398(18) 0.0375(18) 0.0285(16) 0.0054(13) 0.0076(13) -0.0025(14)
C11 0.0329(15) 0.0307(16) 0.0361(16) 0.0056(12) 0.0151(13) -0.0012(12)
C12 0.0421(18) 0.0337(17) 0.0312(16) -0.0030(13) 0.0115(13) -0.0027(14)
C13 0.0385(18) 0.0423(19) 0.0389(19) 0.0037(15) 0.0043(15) 0.0010(15)
C15 0.0338(18) 0.0397(19) 0.053(2) 0.0046(16) 0.0206(16) 0.0019(15)
C17 0.0337(16) 0.0336(17) 0.0376(18) 0.0099(14) 0.0067(13) 0.0069(13)
C18 0.0341(17) 0.0336(17) 0.047(2) 0.0086(15) 0.0040(14) -0.0018(14)
C20 0.046(2) 0.0415(19) 0.044(2) 0.0050(16) 0.0186(16) 0.0096(16)
C21 0.0349(17) 0.0337(17) 0.049(2) 0.0009(15) 0.0040(15) 0.0022(14)
C22 0.0270(15) 0.0326(16) 0.0429(18) 0.0091(13) 0.0058(13) 0.0071(12)
C24 0.0263(16) 0.0395(19) 0.061(2) 0.0076(17) 0.0115(15) 0.0063(14)
C25 0.032(2) 0.120(5) 0.043(2) -0.019(3) -0.0001(17) 0.002(2)
C26 0.0279(19) 0.052(3) 0.137(5) -0.034(3) 0.017(2) -0.0088(17)
C28 0.059(3) 0.100(4) 0.052(3) 0.012(3) 0.025(2) 0.021(3)
C29 0.051(2) 0.079(3) 0.049(2) -0.009(2) 0.0121(19) 0.019(2)
C30 0.0279(16) 0.054(2) 0.050(2) 0.0026(17) 0.0111(15) 0.0098(15)
C14 0.0407(18) 0.0347(18) 0.0450(19) 0.0090(14) 0.0179(15) 0.0063(14)
C27 0.0305(19) 0.088(4) 0.070(3) 0.013(3) 0.0212(19) -0.005(2)
C19 0.0374(18) 0.0358(18) 0.053(2) 0.0134(15) 0.0138(15) 0.0037(14)

loop_
_atom_type_symbol
_atom_type_description
_atom_type_scat_dispersion_real
_atom_type_scat_dispersion_imag
_atom_type_scat_source
C C 0.0033 0.0016 'International Tables Vol C Tables 4.2.6.8 and 6.1.1.4'
H H 0.0000 0.0000 'International Tables Vol C Tables 4.2.6.8 and 6.1.1.4'
O O 0.0106 0.0060 'International Tables Vol C Tables 4.2.6.8 and 6.1.1.4'
F F 0.0171 0.0103 'International Tables Vol C Tables 4.2.6.8 and 6.1.1.4'
Ru Ru -1.2594 0.8363 'International Tables Vol C Tables 4.2.6.8 and 6.1.1.4'

loop_
_geom_angle_atom_site_label_1
_geom_angle_atom_site_label_2
_geom_angle_atom_site_label_3
_geom_angle
_geom_angle_site_symmetry_1
_geom_angle_site_symmetry_3
_geom_angle_publ_flag
C5 Ru1 C6 88.25(14) . . y
C5 Ru1 O2 92.92(13) . . y
C6 Ru1 O2 178.83(12) . . y
C5 Ru1 O1 175.07(12) . . y
C6 Ru1 O1 96.53(12) . . y
O2 Ru1 O1 82.30(10) . . y
C5 Ru1 C9 93.16(13) . . y
C6 Ru1 C9 102.09(12) . . y
O2 Ru1 C9 77.83(10) . . y
O1 Ru1 C9 87.02(10) . . y
C5 Ru1 Ru2 94.56(10) . . y
C6 Ru1 Ru2 95.56(9) . . y
O2 Ru1 Ru2 84.38(6) . . y
O1 Ru1 Ru2 83.82(7) . . y
C9 Ru1 Ru2 160.92(8) . . y
C5 Ru1 C10 109.29(13) . . y
C6 Ru1 C10 78.22(11) . . y
O2 Ru1 C10 101.35(9) . . y
O1 Ru1 C10 73.01(10) . . y
C9 Ru1 C10 29.38(10) . . y
Ru2 Ru1 C10 154.98(7) . . y
C5 Ru1 C14 68.18(12) . . y
C6 Ru1 C14 98.66(11) . . y
O2 Ru1 C14 81.77(9) . . y
O1 Ru1 C14 112.08(9) . . y
C9 Ru1 C14 25.06(10) . . y
Ru2 Ru1 C14 157.13(6) . . y
C10 Ru1 C14 46.94(9) . . y
C5 Ru1 C11 96.74(12) . . y
C6 Ru1 C11 60.32(10) . . y
O2 Ru1 C11 119.47(8) . . y
O1 Ru1 C11 86.70(8) . . y
C9 Ru1 C11 42.16(9) . . y
Ru2 Ru1 C11 152.85(5) . . y
C10 Ru1 C11 20.78(8) . . y
C14 Ru1 C11 48.67(8) . . y
C1 O1 Ru1 121.1(2) . . n
C2 O2 Ru1 121.1(2) . . n
O5 C5 Ru1 178.3(3) . . n
O6 C6 Ru1 178.7(3) . . n
C8 Ru2 C7 87.81(14) . . y
C8 Ru2 O3 94.56(12) . . y
C7 Ru2 O3 177.41(12) . . y
C8 Ru2 O4 176.17(12) . . y
C7 Ru2 O4 95.71(12) . . y
O3 Ru2 O4 81.95(10) . . y
C8 Ru2 C17 103.36(12) . 2 y
C7 Ru2 C17 96.06(13) . 2 y
O3 Ru2 C17 82.37(10) . 2 y
O4 Ru2 C17 77.82(10) . 2 y
C8 Ru2 Ru1 94.29(9) . . y
C7 Ru2 Ru1 96.35(10) . . y
O3 Ru2 Ru1 84.54(7) . . y
O4 Ru2 Ru1 83.83(6) . . y
C17 Ru2 Ru1 158.74(8) 2 . y
C8 Ru2 C18 75.38(12) . 2 y
C7 Ru2 C18 103.53(12) . 2 y
O3 Ru2 C18 76.11(10) . 2 y
O4 Ru2 C18 105.16(9) . 2 y
C17 Ru2 C18 29.33(10) 2 2 y
Ru1 Ru2 C18 157.06(7) . 2 y
C8 Ru2 C22 107.59(11) . 2 y
C7 Ru2 C22 71.52(11) . 2 y
O3 Ru2 C22 106.69(9) . 2 y
O4 Ru2 C22 75.06(9) . 2 y
C17 Ru2 C22 25.28(10) 2 2 y
Ru1 Ru2 C22 154.14(6) . 2 y
C18 Ru2 C22 47.04(9) 2 2 y
C8 Ru2 C19 62.58(11) . 2 y
C7 Ru2 C19 87.12(12) . 2 y
O3 Ru2 C19 93.03(9) . 2 y
O4 Ru2 C19 119.00(8) . 2 y
C17 Ru2 C19 41.48(9) 2 2 y
Ru1 Ru2 C19 156.55(5) . 2 y
C18 Ru2 C19 20.13(9) 2 2 y
C22 Ru2 C19 48.29(8) 2 2 y
C1 O3 Ru2 121.1(2) . . n
C2 O4 Ru2 121.1(2) . . n
O7 C7 Ru2 179.4(3) . . n
O8 C8 Ru2 179.9(4) . . n
O1 C1 O3 129.1(3) . . n
O1 C1 C3 117.3(3) . . n
O3 C1 C3 113.6(3) . . n
F3 C3 F1 111.2(4) . . n
F3 C3 F2 106.0(4) . . n
F1 C3 F2 108.7(4) . . n
F3 C3 C1 113.9(4) . . n
F1 C3 C1 109.7(4) . . n
F2 C3 C1 107.1(3) . . n
O4 C2 O2 129.1(3) . . n
O4 C2 C4 116.9(3) . . n
O2 C2 C4 114.0(3) . . n
F6 C4 F4 108.7(3) . . n
F6 C4 F5 106.8(3) . . n
F4 C4 F5 107.7(3) . . n
F6 C4 C2 109.7(3) . . n
F4 C4 C2 110.9(3) . . n
F5 C4 C2 112.9(3) . . n
C10 C9 C14 121.1(3) . . y
C10 C9 Ru1 85.1(2) . . y
C14 C9 Ru1 103.7(2) . . y
C10 C9 H9 118(2) . . n
C14 C9 H9 121(2) . . n
Ru1 C9 H9 85(2) . . n
C9 C10 C11 121.1(3) . . y
C9 C10 Ru1 65.53(18) . . y
C11 C10 Ru1 113.3(2) . . y
C9 C10 H10 118(2) . . n
C11 C10 H10 121(2) . . n
Ru1 C10 H10 92(2) . . n
C12 C11 C10 117.5(3) . . y
C12 C11 C15 121.5(3) . . y
C10 C11 C15 121.0(3) . . y
C12 C11 Ru1 97.2(2) . . y
C10 C11 Ru1 45.96(16) . . y
C15 C11 Ru1 123.8(2) . . y
C11 C12 C13 121.3(3) . . y
C11 C12 H12 121(2) . . n
C13 C12 H12 118(2) . . n
C14 C13 C12 121.4(3) . . y
C14 C13 H13 122(3) . . n
C12 C13 H13 117(3) . . n
C11 C15 C24 113.2(3) . . y
C11 C15 H15A 109(2) . . n
C24 C15 H15A 109(2) . . n
C11 C15 H15B 107(2) . . n
C24 C15 H15B 111(2) . . n
H15A C15 H15B 107(3) . . n
C18 C17 C22 120.4(3) . . y
C18 C17 Ru2 87.4(2) . 2_545 y
C22 C17 Ru2 104.0(2) . 2_545 y
C18 C17 H17 122(2) . . n
C22 C17 H17 118(2) . . n
Ru2 C17 H17 84(2) 2_545 . n
C19 C18 C17 121.6(3) . . y
C19 C18 H18 119(2) . . n
C17 C18 H18 119(2) . . n
C19 C20 C21 122.1(3) . . y
C19 C20 H20 121(3) . . n
C21 C20 H20 117(3) . . n
C22 C21 C20 121.0(3) . . y
C22 C21 H21 117(2) . . n
C20 C21 H21 121(2) . . n
C21 C22 C17 117.6(3) . . y
C21 C22 C24 121.5(3) . . y
C17 C22 C24 120.9(3) . . y
C22 C24 C15 113.1(3) . . y
C22 C24 H24A 107(2) . . n
C15 C24 H24A 112(2) . . n
C22 C24 H24B 109(2) . . n
C15 C24 H24B 109(2) . . n
H24A C24 H24B 106(3) . . n
C30 C25 C26 118.9(4) . . y
C30 C25 H25 112(3) . . n
C26 C25 H25 129(3) . . n
C27 C26 C25 118.9(4) . . y
C27 C26 H26 120.5 . . n
C25 C26 H26 120.5 . . n
C27 C28 C29 121.3(5) . . y
C27 C28 H28 119.3 . . n
C29 C28 H28 119.3 . . n
C28 C29 C30 124.3(5) . . y
C28 C29 H29 118(3) . . n
C30 C29 H29 118(3) . . n
C29 C30 C25 115.8(4) . . y
C29 C30 C32 125.6(4) . . y
C25 C30 C32 118.6(4) . . y
C16 C32 C30 115.3(4) . . y
C16 C32 H32A 108.5 . . n
C30 C32 H32A 108.5 . . n
C16 C32 H32B 108.5 . . n
C30 C32 H32B 108.5 . . n
H32A C32 H32B 107.5 . . n
C32 C16 C14 116.6(4) . . y
C32 C16 H16A 108.1 . . n
C14 C16 H16A 108.1 . . n
C32 C16 H16B 108.1 . . n
C14 C16 H16B 108.1 . . n
H16A C16 H16B 107.3 . . n
C13 C14 C9 117.5(3) . . y
C13 C14 C16 119.3(4) . . y
C9 C14 C16 123.1(4) . . y
C13 C14 Ru1 107.1(2) . . y
C9 C14 Ru1 51.21(17) . . y
C16 C14 Ru1 112.0(3) . . y
C16X C32X H32C 106.2 . . n
C16X C32X H32D 106.2 . . n
H32C C32X H32D 106.4 . . n
C32X C16X H16C 108.5 . . n
C32X C16X H16D 108.5 . . n
H16C C16X H16D 107.5 . . n
C28 C27 C26 120.7(5) . . y
C28 C27 C31 120.1(5) . . y
C26 C27 C31 119.2(5) . . y
C23 C31 C27 114.3(4) . . y
C23 C31 H31A 108.7 . . n
C27 C31 H31A 108.7 . . n
C23 C31 H31B 108.7 . . n
C27 C31 H31B 108.7 . . n
H31A C31 H31B 107.6 . . n
C31 C23 C19 116.8(4) . . y
C31 C23 H23A 108.1 . . n
C19 C23 H23A 108.1 . . n
C31 C23 H23B 108.1 . . n
C19 C23 H23B 108.1 . . n
H23A C23 H23B 107.3 . . n
C20 C19 C18 117.3(3) . . y
C20 C19 C23 119.5(4) . . y
C18 C19 C23 123.2(4) . . y
C23X C31X H31C 108.8 . . n
C23X C31X H31D 108.8 . . n
H31C C31X H31D 107.7 . . n
C31X C23X H23C 108.2 . . n
C31X C23X H23D 108.2 . . n
H23C C23X H23D 107.3 . . n

loop_
_geom_bond_atom_site_label_1
_geom_bond_atom_site_label_2
_geom_bond_distance
_geom_bond_site_symmetry_2
_geom_bond_publ_flag
Ru1 C5 1.847(3) . y
Ru1 C6 1.851(3) . y
Ru1 O2 2.134(2) . y
Ru1 O1 2.142(2) . y
Ru1 C9 2.579(3) . y
Ru1 Ru2 2.6688(4) . y
Ru1 C10 2.823(3) . y
Ru1 C14 3.214(3) . y
Ru1 C11 3.608(3) . y
O1 C1 1.238(4) . n
O2 C2 1.239(4) . n
C5 O5 1.137(4) . n
C6 O6 1.137(4) . n
Ru2 C8 1.845(3) . y
Ru2 C7 1.849(3) . y
Ru2 O3 2.127(2) . y
Ru2 O4 2.149(2) . y
Ru2 C17 2.546(3) 2 y
Ru2 C18 2.848(3) 2 y
Ru2 C22 3.190(3) 2 y
Ru2 C19 3.663(3) 2 y
O3 C1 1.239(4) . n
O4 C2 1.230(4) . n
C7 O7 1.145(4) . n
C8 O8 1.142(4) . n
C1 C3 1.537(5) . n
C3 F3 1.306(5) . n
C3 F1 1.329(5) . n
C3 F2 1.441(6) . n
C2 C4 1.542(4) . n
C4 F6 1.319(5) . n
C4 F4 1.324(5) . n
C4 F5 1.325(4) . n
C9 C10 1.390(5) . y
C9 C14 1.401(5) . y
C9 H9 0.84(4) . n
C10 C11 1.393(5) . y
C10 H10 0.92(4) . n
C11 C12 1.384(5) . y
C11 C15 1.518(5) . y
C12 C13 1.397(5) . y
C12 H12 0.95(4) . n
C13 C14 1.376(5) . y
C13 H13 0.95(4) . n
C15 C24 1.530(5) . y
C15 H15A 0.95(4) . n
C15 H15B 0.96(4) . n
C17 C18 1.397(5) . y
C17 C22 1.404(5) . y
C17 Ru2 2.546(3) 2_545 n
C17 H17 0.91(4) . n
C18 C19 1.392(5) . y
C18 H18 0.94(4) . n
C20 C19 1.377(5) . y
C20 C21 1.390(5) . y
C20 H20 0.88(4) . n
C21 C22 1.386(5) . y
C21 H21 0.96(4) . n
C22 C24 1.509(5) . y
C24 H24A 0.99(4) . n
C24 H24B 0.95(4) . n
C25 C30 1.395(7) . y
C25 C26 1.454(8) . y
C25 H25 0.74(4) . n
C26 C27 1.358(7) . y
C26 H26 0.9500 . n
C28 C27 1.304(7) . y
C28 C29 1.339(7) . y
C28 H28 0.9500 . n
C29 C30 1.364(6) . y
C29 H29 0.94(5) . n
C30 C32 1.505(6) . y
C32 C16 1.472(7) . y
C32 H32A 0.9900 . n
C32 H32B 0.9900 . n
C16 C14 1.517(6) . y
C16 H16A 0.9900 . n
C16 H16B 0.9900 . n
C32X C16X 1.438(16) . n
C32X H32C 0.9900 . n
C32X H32D 0.9900 . n
C16X H16C 0.9900 . n
C16X H16D 0.9900 . n
C27 C31 1.585(7) . y
C31 C23 1.457(7) . y
C31 H31A 0.9900 . n
C31 H31B 0.9900 . n
C23 C19 1.514(6) . y
C23 H23A 0.9900 . n
C23 H23B 0.9900 . n
C31X C23X 1.428(16) . n
C31X H31C 0.9900 . n
C31X H31D 0.9900 . n
C23X H23C 0.9900 . n
C23X H23D 0.9900 . n
